data_4123242
loop_
_publ_author_name
'Pike, Sebastian D.'
'Chadwick, F. Mark'
'Rees, Nicholas H.'
'Scott, Mark P.'
'Weller, Andrew S.'
'Kr\"amer, Tobias'
'Macgregor, Stuart A.'

_publ_section_title
;
 Solid-State Synthesis and Characterization of \s-Alkane Complexes,
 [Rh(L2)(\h(2),\h(2)-C7H12)][BAr(F)4] (L2 = Bidentate Chelating
 Phosphine).
;
_journal_issue 2
_journal_name_full 'Journal of the American Chemical Society'
_journal_page_first 820
_journal_page_last 833
_journal_paper_doi 10.1021/ja510437p
_journal_volume 137
_journal_year 2015
_chemical_compound_source 'S10, CRL, Uni Oxford'
_chemical_formula_moiety 'C46 H44 B1 F24 P2 Rh1'
_chemical_formula_sum 'C46 H44 B F24 P2 Rh'
_chemical_formula_weight 1228.47
_chemical_melting_point ?
_chemical_name_systematic Rh(dippe)(h6-BArF4)
_space_group_IT_number 2
_symmetry_cell_setting triclinic
_symmetry_space_group_name_Hall '-P 1'
_symmetry_space_group_name_H-M 'P -1'
_atom_sites_solution_hydrogens difmap
_atom_sites_solution_primary direct
_audit_creation_date 12-05-30
_audit_creation_method CRYSTALS_ver_14.40
_cell_angle_alpha 67.8471(8)
_cell_angle_beta 72.8930(7)
_cell_angle_gamma 68.3387(8)
_cell_formula_units_Z 2
_cell_length_a 12.6227(2)
_cell_length_b 14.0591(2)
_cell_length_c 16.1221(3)
_cell_measurement_reflns_used 9995
_cell_measurement_temperature 150
_cell_measurement_theta_max 27
_cell_measurement_theta_min 5
_cell_volume 2422.52(7)
_computing_cell_refinement 'DENZO/SCALEPACK (Otwinowski & Minor, 1997)'
_computing_data_collection 'COLLECT (Nonius, 2001).'
_computing_data_reduction 'DENZO/SCALEPACK (Otwinowski & Minor, 1997)'
_computing_molecular_graphics 'CAMERON (Watkin et al., 1996)'
_computing_publication_material 'CRYSTALS (Betteridge et al., 2003)'
_computing_structure_refinement 'CRYSTALS (Betteridge et al., 2003)'
_computing_structure_solution 'SIR92 (Altomare et al., 1994)'
_diffrn_ambient_temperature 150
_diffrn_measured_fraction_theta_full 0.992
_diffrn_measured_fraction_theta_max 0.988
_diffrn_measurement_device Area
_diffrn_measurement_device_type 'Nonius KappaCCD'
_diffrn_measurement_method \w
_diffrn_radiation_monochromator graphite
_diffrn_radiation_type 'Mo K\a'
_diffrn_radiation_wavelength 0.71073
_diffrn_reflns_av_R_equivalents 0.034
_diffrn_reflns_limit_h_max 16
_diffrn_reflns_limit_h_min -16
_diffrn_reflns_limit_k_max 17
_diffrn_reflns_limit_k_min -18
_diffrn_reflns_limit_l_max 20
_diffrn_reflns_limit_l_min -20
_diffrn_reflns_number 19043
_diffrn_reflns_theta_full 25.238
_diffrn_reflns_theta_max 27.433
_diffrn_reflns_theta_min 5.091
_diffrn_standards_number 0
_exptl_absorpt_coefficient_mu 0.546
_exptl_absorpt_correction_T_max 0.96
_exptl_absorpt_correction_T_min 0.95
_exptl_absorpt_correction_type multi-scan
_exptl_absorpt_process_details 'DENZO/SCALEPACK (Otwinowski & Minor, 1997)'
_exptl_crystal_colour yellow
_exptl_crystal_density_diffrn 1.684
_exptl_crystal_density_method 'not measured'
_exptl_crystal_description block
_exptl_crystal_F_000 1232
_exptl_crystal_size_max 0.140
_exptl_crystal_size_mid 0.100
_exptl_crystal_size_min 0.080
_refine_diff_density_max 0.85
_refine_diff_density_min -1.07
_refine_ls_extinction_method None
_refine_ls_goodness_of_fit_ref 0.9848
_refine_ls_hydrogen_treatment noref
_refine_ls_matrix_type full
_refine_ls_number_parameters 695
_refine_ls_number_reflns 10921
_refine_ls_number_restraints 228
_refine_ls_R_factor_all 0.0609
_refine_ls_R_factor_gt 0.0400
_refine_ls_shift/su_max 0.0258628
_refine_ls_shift/su_mean 0.0009386
_refine_ls_structure_factor_coef Fsqd
_refine_ls_weighting_details
;
 Method= Modified Sheldrick 
 w=1/[\s^2^(F^2^) + ( 0.02P)^2^ + 2.80P] 
 ,where P=(max(Fo^2^,0) + 2Fc^2^)/3 
;
_refine_ls_weighting_scheme calc
_refine_ls_wR_factor_all 0.0864
_refine_ls_wR_factor_gt 0.0794
_refine_ls_wR_factor_ref 0.0864
_reflns_limit_h_max 16
_reflns_limit_h_min -15
_reflns_limit_k_max 18
_reflns_limit_k_min -16
_reflns_limit_l_max 20
_reflns_limit_l_min 0
_reflns_number_gt 8562
_reflns_number_total 10921
_reflns_threshold_expression I>2.0\s(I)
_oxford_diffrn_Wilson_B_factor 1.66
_oxford_diffrn_Wilson_scale 21.94
_oxford_refine_ls_r_factor_ref 0.0609
_oxford_refine_ls_scale 0.22439(9)
_oxford_reflns_number_all 10921
_oxford_reflns_threshold_expression_ref I>-3.0\s(I)
_oxford_structure_analysis_title 011SDP12
_cod_data_source_file ja510437p_si_001.cif
_cod_data_source_block '[3-BArF4]'
_cod_depositor_comments
;
The following automatic conversions were performed:

'_chemical_melting_point' value 'not measured' was changed to '?' -
the value is undefined or not given.

Automatic conversion script
Id: cif_fix_values 2935 2014-11-11 08:27:57Z andrius 

 Adding full bibliography for 4123238--4123246.cif.
;
_cod_original_sg_symbol_H-M 'P -1 '
_cod_original_formula_sum 'C46 H44 B1 F24 P2 Rh1'
_cod_database_code 4123242

loop_
_symmetry_equiv_pos_as_xyz
x,y,z
-x,-y,-z

loop_
_atom_site_label
_atom_site_type_symbol
_atom_site_fract_x
_atom_site_fract_y
_atom_site_fract_z
_atom_site_U_iso_or_equiv
_atom_site_occupancy
_atom_site_adp_type
_atom_site_refinement_flags_posn
_atom_site_refinement_flags_occupancy
_atom_site_disorder_assembly
_atom_site_disorder_group
F1 F 0.56853(13) 0.84405(13) 0.58303(11) 0.0317 1.0000 Uani . . . .
F2 F 0.59471(13) 0.74583(13) 0.49965(12) 0.0344 1.0000 Uani . . . .
F3 F 0.50138(15) 0.91373(14) 0.45847(11) 0.0378 1.0000 Uani . . . .
F4 F 0.26870(14) 0.63034(14) 0.49725(11) 0.0344 1.0000 Uani . . . .
F5 F 0.13563(14) 0.78204(13) 0.47858(11) 0.0334 1.0000 Uani . . . .
F6 F 0.11489(14) 0.65125(13) 0.59966(11) 0.0314 1.0000 Uani . . . .
F7 F 0.26726(14) 1.09285(15) 0.37103(11) 0.0394 1.0000 Uani . . . .
F8 F 0.1606(2) 1.25594(15) 0.33480(11) 0.0568 1.0000 Uani . . . .
F9 F 0.08552(15) 1.12632(17) 0.38437(12) 0.0444 1.0000 Uani . . . .
F10 F 0.15209(17) 1.40539(14) 0.58067(13) 0.0457 1.0000 Uani . . . .
F11 F -0.02660(17) 1.42185(14) 0.59415(14) 0.0477 1.0000 Uani . . . .
F12 F 0.05595(17) 1.34085(13) 0.71099(11) 0.0423 1.0000 Uani . . . .
F13 F -0.27458(14) 1.22190(13) 0.71176(14) 0.0440 1.0000 Uani . . . .
F14 F -0.36141(16) 1.13642(15) 0.68263(13) 0.0485 1.0000 Uani . . . .
F15 F -0.39358(14) 1.14689(14) 0.81670(12) 0.0421 1.0000 Uani . . . .
F16 F -0.28625(14) 0.76081(13) 0.96190(12) 0.0368 1.0000 Uani . . . .
F17 F -0.10476(15) 0.68461(14) 0.96606(12) 0.0408 1.0000 Uani . . . .
F18 F -0.17782(16) 0.68015(13) 0.86432(12) 0.0395 1.0000 Uani . . . .
F19 F 0.43970(16) 1.04246(16) 0.80997(13) 0.0465 1.0000 Uani . . . .
F20 F 0.33847(18) 1.10043(16) 0.92207(15) 0.0544 1.0000 Uani . . . .
F21 F 0.45947(17) 0.94353(16) 0.94574(14) 0.0527 1.0000 Uani . . . .
F22 F 0.1325(8) 0.7045(3) 1.0897(4) 0.0529 0.61(3) Uani D P 1 1
F23 F 0.1206(9) 0.8182(8) 1.1518(2) 0.0651 0.61(3) Uani D P 1 1
F24 F -0.0183(3) 0.8384(6) 1.0914(4) 0.0415 0.61(3) Uani D P 1 1
F122 F 0.1011(12) 0.7136(6) 1.0788(3) 0.0352 0.39(3) Uani D P 1 2
F123 F 0.1488(9) 0.7890(11) 1.1492(3) 0.0533 0.39(3) Uani D P 1 2
F124 F -0.0141(6) 0.8580(6) 1.1052(5) 0.0588 0.39(3) Uani D P 1 2
C1 C 0.5079(3) 0.4584(2) 0.85626(19) 0.0297 1.0000 Uani . . . .
C2 C 0.4548(3) 0.4024(2) 0.82222(19) 0.0292 1.0000 Uani . . . .
C3 C 0.5111(2) 0.6596(2) 0.85562(19) 0.0290 1.0000 Uani . . . .
C4 C 0.5477(3) 0.7624(2) 0.8064(2) 0.0342 1.0000 Uani . . . .
C5 C 0.3970(3) 0.6813(2) 0.9213(2) 0.0350 1.0000 Uani . . . .
C6 C 0.6523(2) 0.5756(2) 0.70588(19) 0.0265 1.0000 Uani . . . .
C7 C 0.7519(3) 0.5286(3) 0.7593(2) 0.0362 1.0000 Uani . . . .
C8 C 0.6704(3) 0.5084(2) 0.6439(2) 0.0326 1.0000 Uani . . . .
C9 C 0.3281(2) 0.4300(2) 0.6889(2) 0.0270 1.0000 Uani . . . .
C10 C 0.4323(3) 0.4283(2) 0.6111(2) 0.0319 1.0000 Uani . . . .
C11 C 0.3191(3) 0.3155(2) 0.7400(2) 0.0382 1.0000 Uani . . . .
C12 C 0.2035(3) 0.4863(2) 0.85451(19) 0.0308 1.0000 Uani . . . .
C13 C 0.1943(3) 0.5359(3) 0.9267(2) 0.0377 1.0000 Uani . . . .
C14 C 0.0922(3) 0.5315(2) 0.8166(2) 0.0353 1.0000 Uani . . . .
C15 C 0.2175(2) 0.84904(19) 0.68575(16) 0.0169 1.0000 Uani . . . .
C16 C 0.3361(2) 0.84644(19) 0.65105(16) 0.0181 1.0000 Uani . . . .
C17 C 0.4048(2) 0.80294(19) 0.57933(17) 0.0191 1.0000 Uani . . . .
C18 C 0.3601(2) 0.7529(2) 0.54291(17) 0.0203 1.0000 Uani . . . .
C19 C 0.2496(2) 0.7405(2) 0.58486(17) 0.0195 1.0000 Uani . . . .
C20 C 0.1799(2) 0.78791(19) 0.65482(17) 0.0179 1.0000 Uani . . . .
C21 C 0.5178(2) 0.8263(2) 0.53070(18) 0.0238 1.0000 Uani . . . .
C22 C 0.1926(2) 0.6995(2) 0.54090(18) 0.0241 1.0000 Uani . . . .
C23 C 0.1346(2) 1.0561(2) 0.65281(16) 0.0179 1.0000 Uani . . . .
C24 C 0.1526(2) 1.0635(2) 0.56079(17) 0.0186 1.0000 Uani . . . .
C25 C 0.1478(2) 1.1603(2) 0.49156(17) 0.0207 1.0000 Uani . . . .
C26 C 0.1226(2) 1.2547(2) 0.51074(17) 0.0218 1.0000 Uani . . . .
C27 C 0.1035(2) 1.2498(2) 0.60193(18) 0.0201 1.0000 Uani . . . .
C28 C 0.1103(2) 1.1529(2) 0.67064(16) 0.0186 1.0000 Uani . . . .
C29 C 0.1654(2) 1.1594(2) 0.39588(18) 0.0276 1.0000 Uani . . . .
C30 C 0.0712(3) 1.3533(2) 0.62268(19) 0.0286 1.0000 Uani . . . .
C31 C -0.0066(2) 0.93843(19) 0.76054(16) 0.0168 1.0000 Uani . . . .
C32 C -0.0986(2) 1.0316(2) 0.73784(17) 0.0190 1.0000 Uani . . . .
C33 C -0.2133(2) 1.0322(2) 0.76971(17) 0.0207 1.0000 Uani . . . .
C34 C -0.2431(2) 0.9395(2) 0.82600(17) 0.0222 1.0000 Uani . . . .
C35 C -0.1538(2) 0.8460(2) 0.84824(17) 0.0205 1.0000 Uani . . . .
C36 C -0.0387(2) 0.8454(2) 0.81511(16) 0.0184 1.0000 Uani . . . .
C37 C -0.3091(2) 1.1333(2) 0.7454(2) 0.0284 1.0000 Uani . . . .
C38 C -0.1809(2) 0.7444(2) 0.90958(18) 0.0239 1.0000 Uani . . . .
C39 C 0.1683(2) 0.93358(19) 0.82543(16) 0.0174 1.0000 Uani . . . .
C40 C 0.2556(2) 0.9750(2) 0.82194(17) 0.0209 1.0000 Uani . . . .
C41 C 0.2884(2) 0.9670(2) 0.90027(18) 0.0243 1.0000 Uani . . . .
C42 C 0.2362(2) 0.9161(2) 0.98600(18) 0.0266 1.0000 Uani . . . .
C43 C 0.1512(2) 0.87321(18) 0.99149(15) 0.0242 1.0000 Uani D . . .
C44 C 0.1177(2) 0.8828(2) 0.91317(17) 0.0218 1.0000 Uani . . . .
C45 C 0.3807(3) 1.0133(2) 0.8941(2) 0.0325 1.0000 Uani . . . .
C46 C 0.09707(14) 0.80912(12) 1.08032(9) 0.0331 1.0000 Uani D . . .
Rh1 Rh 0.358647(17) 0.663846(15) 0.699322(13) 0.0174 1.0000 Uani . . . .
P1 P 0.50621(6) 0.59341(5) 0.77745(5) 0.0221 1.0000 Uani . . . .
P2 P 0.33330(6) 0.49825(5) 0.76516(5) 0.0222 1.0000 Uani . . . .
B24 B 0.1284(2) 0.9425(2) 0.73362(19) 0.0173 1.0000 Uani . . . .
H11 H 0.4608 0.4644 0.9167 0.0357 1.0000 Uiso . . . .
H12 H 0.5889 0.4152 0.8635 0.0363 1.0000 Uiso . . . .
H21 H 0.4267 0.3464 0.8745 0.0366 1.0000 Uiso . . . .
H22 H 0.5143 0.3684 0.7782 0.0360 1.0000 Uiso . . . .
H31 H 0.5719 0.6065 0.8920 0.0342 1.0000 Uiso . . . .
H41 H 0.6220 0.7494 0.7642 0.0528 1.0000 Uiso . . . .
H43 H 0.5559 0.7908 0.8505 0.0526 1.0000 Uiso . . . .
H42 H 0.4902 0.8153 0.7713 0.0525 1.0000 Uiso . . . .
H52 H 0.3765 0.6152 0.9573 0.0518 1.0000 Uiso . . . .
H51 H 0.4039 0.7121 0.9637 0.0520 1.0000 Uiso . . . .
H53 H 0.3371 0.7296 0.8882 0.0513 1.0000 Uiso . . . .
H61 H 0.6534 0.6502 0.6660 0.0324 1.0000 Uiso . . . .
H73 H 0.7447 0.5677 0.7999 0.0556 1.0000 Uiso . . . .
H71 H 0.8248 0.5283 0.7157 0.0555 1.0000 Uiso . . . .
H72 H 0.7549 0.4555 0.7959 0.0561 1.0000 Uiso . . . .
H81 H 0.6045 0.5353 0.6129 0.0506 1.0000 Uiso . . . .
H82 H 0.7401 0.5127 0.5990 0.0510 1.0000 Uiso . . . .
H83 H 0.6780 0.4321 0.6805 0.0509 1.0000 Uiso . . . .
H91 H 0.2549 0.4728 0.6624 0.0317 1.0000 Uiso . . . .
H102 H 0.4422 0.4993 0.5814 0.0488 1.0000 Uiso . . . .
H101 H 0.5003 0.3799 0.6348 0.0495 1.0000 Uiso . . . .
H103 H 0.4203 0.4049 0.5661 0.0486 1.0000 Uiso . . . .
H111 H 0.2496 0.3164 0.7864 0.0592 1.0000 Uiso . . . .
H113 H 0.3864 0.2719 0.7680 0.0585 1.0000 Uiso . . . .
H112 H 0.3153 0.2837 0.6974 0.0585 1.0000 Uiso . . . .
H121 H 0.2155 0.4074 0.8844 0.0370 1.0000 Uiso . . . .
H131 H 0.2602 0.4993 0.9588 0.0569 1.0000 Uiso . . . .
H132 H 0.1921 0.6115 0.8977 0.0570 1.0000 Uiso . . . .
H133 H 0.1240 0.5317 0.9708 0.0572 1.0000 Uiso . . . .
H142 H 0.0952 0.4972 0.7730 0.0520 1.0000 Uiso . . . .
H143 H 0.0780 0.6068 0.7864 0.0518 1.0000 Uiso . . . .
H141 H 0.0270 0.5207 0.8663 0.0520 1.0000 Uiso . . . .
H161 H 0.3719 0.8837 0.6717 0.0220 1.0000 Uiso . . . .
H181 H 0.4068 0.7225 0.4924 0.0242 1.0000 Uiso . . . .
H201 H 0.1003 0.7803 0.6801 0.0222 1.0000 Uiso . . . .
H241 H 0.1670 0.9990 0.5451 0.0226 1.0000 Uiso . . . .
H261 H 0.1187 1.3220 0.4627 0.0264 1.0000 Uiso . . . .
H281 H 0.0969 1.1524 0.7326 0.0231 1.0000 Uiso . . . .
H321 H -0.0823 1.0978 0.6995 0.0235 1.0000 Uiso . . . .
H341 H -0.3223 0.9402 0.8484 0.0264 1.0000 Uiso . . . .
H361 H 0.0208 0.7791 0.8319 0.0222 1.0000 Uiso . . . .
H401 H 0.2949 1.0102 0.7646 0.0267 1.0000 Uiso . . . .
H421 H 0.2574 0.9117 1.0401 0.0324 1.0000 Uiso . . . .
H441 H 0.0565 0.8525 0.9210 0.0258 1.0000 Uiso . . . .

loop_
_atom_site_aniso_label
_atom_site_aniso_U_11
_atom_site_aniso_U_22
_atom_site_aniso_U_33
_atom_site_aniso_U_23
_atom_site_aniso_U_13
_atom_site_aniso_U_12
F1 0.0237(8) 0.0379(10) 0.0389(9) -0.0158(8) -0.0025(7) -0.0132(7)
F2 0.0220(8) 0.0338(9) 0.0453(10) -0.0214(8) 0.0083(7) -0.0073(7)
F3 0.0358(10) 0.0332(10) 0.0327(9) 0.0043(8) -0.0010(8) -0.0159(8)
F4 0.0321(9) 0.0396(10) 0.0401(10) -0.0296(8) -0.0051(8) -0.0029(7)
F5 0.0344(9) 0.0375(10) 0.0314(9) -0.0104(8) -0.0170(7) -0.0052(7)
F6 0.0321(9) 0.0352(9) 0.0346(9) -0.0139(8) -0.0039(7) -0.0165(7)
F7 0.0319(9) 0.0542(12) 0.0290(9) -0.0219(9) -0.0014(7) -0.0028(8)
F8 0.1059(18) 0.0335(11) 0.0183(9) 0.0012(8) -0.0092(10) -0.0172(11)
F9 0.0389(10) 0.0734(14) 0.0335(10) -0.0241(10) -0.0103(8) -0.0194(10)
F10 0.0605(12) 0.0326(10) 0.0514(12) -0.0141(9) 0.0000(10) -0.0280(9)
F11 0.0478(11) 0.0272(10) 0.0598(12) -0.0171(9) -0.0203(10) 0.0102(8)
F12 0.0706(13) 0.0267(9) 0.0291(9) -0.0126(8) -0.0064(9) -0.0115(9)
F13 0.0283(9) 0.0179(9) 0.0690(13) -0.0003(9) -0.0075(9) -0.0025(7)
F14 0.0443(11) 0.0430(11) 0.0553(12) -0.0127(10) -0.0333(10) 0.0071(9)
F15 0.0268(9) 0.0328(10) 0.0464(11) -0.0106(8) 0.0027(8) 0.0050(7)
F16 0.0292(9) 0.0301(9) 0.0387(10) -0.0056(8) 0.0093(8) -0.0120(7)
F17 0.0379(10) 0.0372(10) 0.0374(10) 0.0134(8) -0.0166(8) -0.0181(8)
F18 0.0537(11) 0.0269(9) 0.0413(10) -0.0108(8) -0.0041(9) -0.0184(8)
F19 0.0484(11) 0.0651(13) 0.0411(11) -0.0155(10) -0.0038(9) -0.0370(10)
F20 0.0612(13) 0.0478(12) 0.0751(15) -0.0368(11) -0.0089(11) -0.0229(10)
F21 0.0484(12) 0.0543(12) 0.0641(13) -0.0030(10) -0.0353(11) -0.0202(10)
F22 0.059(3) 0.029(2) 0.040(2) 0.0065(18) -0.004(2) -0.0002(19)
F23 0.090(3) 0.108(4) 0.017(2) -0.020(2) -0.002(2) -0.056(3)
F24 0.034(2) 0.053(3) 0.0289(19) -0.0051(19) 0.0006(16) -0.0157(18)
F122 0.058(4) 0.031(3) 0.019(3) -0.002(2) -0.012(3) -0.017(3)
F123 0.078(4) 0.058(4) 0.025(3) 0.011(3) -0.027(3) -0.031(4)
F124 0.057(4) 0.047(4) 0.035(3) -0.014(3) 0.018(3) 0.008(3)
C1 0.0340(16) 0.0213(14) 0.0258(14) -0.0030(12) -0.0108(12) 0.0008(12)
C2 0.0324(16) 0.0176(14) 0.0276(15) -0.0004(12) -0.0062(12) -0.0024(11)
C3 0.0294(15) 0.0298(15) 0.0265(14) -0.0109(12) -0.0149(12) 0.0027(12)
C4 0.0343(16) 0.0337(17) 0.0414(17) -0.0187(14) -0.0134(14) -0.0047(13)
C5 0.0417(18) 0.0314(17) 0.0279(15) -0.0142(13) -0.0091(14) 0.0014(14)
C6 0.0235(14) 0.0224(14) 0.0321(15) -0.0099(12) -0.0080(12) -0.0011(11)
C7 0.0281(16) 0.0340(17) 0.0446(18) -0.0144(15) -0.0131(14) 0.0006(13)
C8 0.0275(15) 0.0345(17) 0.0369(17) -0.0187(14) -0.0018(13) -0.0053(13)
C9 0.0263(14) 0.0181(14) 0.0359(16) -0.0102(12) -0.0049(12) -0.0040(11)
C10 0.0325(16) 0.0315(16) 0.0333(16) -0.0174(13) -0.0012(13) -0.0067(13)
C11 0.0368(17) 0.0209(15) 0.056(2) -0.0111(14) -0.0082(15) -0.0077(13)
C12 0.0316(16) 0.0220(15) 0.0283(15) -0.0029(12) 0.0035(12) -0.0078(12)
C13 0.0396(18) 0.0363(18) 0.0287(16) -0.0096(14) 0.0039(14) -0.0099(14)
C14 0.0283(16) 0.0308(16) 0.0383(17) -0.0086(14) 0.0048(13) -0.0096(13)
C15 0.0184(12) 0.0133(12) 0.0148(12) 0.0000(10) -0.0063(10) -0.0017(9)
C16 0.0225(13) 0.0137(12) 0.0178(12) -0.0030(10) -0.0068(10) -0.0043(10)
C17 0.0190(13) 0.0134(12) 0.0189(12) -0.0027(10) -0.0041(10) 0.0003(10)
C18 0.0228(13) 0.0176(13) 0.0174(12) -0.0054(10) -0.0033(10) -0.0027(10)
C19 0.0218(13) 0.0161(13) 0.0194(12) -0.0042(10) -0.0081(11) -0.0021(10)
C20 0.0166(12) 0.0147(12) 0.0196(12) -0.0039(10) -0.0050(10) -0.0013(10)
C21 0.0217(14) 0.0200(14) 0.0273(14) -0.0076(12) -0.0019(11) -0.0048(11)
C22 0.0237(14) 0.0251(14) 0.0238(14) -0.0101(12) -0.0056(11) -0.0039(11)
C23 0.0140(12) 0.0195(13) 0.0182(12) -0.0055(10) -0.0023(10) -0.0033(10)
C24 0.0170(12) 0.0179(13) 0.0201(12) -0.0064(10) -0.0030(10) -0.0038(10)
C25 0.0169(13) 0.0254(14) 0.0187(12) -0.0063(11) -0.0030(10) -0.0054(10)
C26 0.0217(13) 0.0172(13) 0.0212(13) -0.0001(11) -0.0041(11) -0.0055(10)
C27 0.0176(12) 0.0167(13) 0.0255(13) -0.0082(11) -0.0028(10) -0.0034(10)
C28 0.0182(12) 0.0201(13) 0.0174(12) -0.0061(10) -0.0036(10) -0.0048(10)
C29 0.0329(16) 0.0270(15) 0.0209(13) -0.0039(12) -0.0064(12) -0.0086(12)
C30 0.0332(16) 0.0223(14) 0.0294(15) -0.0071(12) -0.0070(13) -0.0069(12)
C31 0.0192(12) 0.0169(12) 0.0133(11) -0.0056(10) -0.0032(10) -0.0028(10)
C32 0.0209(13) 0.0170(13) 0.0185(12) -0.0050(10) -0.0046(10) -0.0042(10)
C33 0.0211(13) 0.0174(13) 0.0211(13) -0.0049(11) -0.0056(11) -0.0023(10)
C34 0.0184(13) 0.0257(14) 0.0225(13) -0.0081(11) -0.0020(11) -0.0069(11)
C35 0.0234(13) 0.0195(13) 0.0184(12) -0.0053(11) -0.0037(11) -0.0065(10)
C36 0.0198(13) 0.0172(13) 0.0171(12) -0.0061(10) -0.0024(10) -0.0040(10)
C37 0.0202(14) 0.0258(15) 0.0344(16) -0.0073(13) -0.0051(12) -0.0034(11)
C38 0.0221(14) 0.0219(14) 0.0259(14) -0.0053(11) -0.0040(11) -0.0067(11)
C39 0.0173(12) 0.0136(12) 0.0189(12) -0.0069(10) -0.0038(10) 0.0006(9)
C40 0.0202(13) 0.0176(13) 0.0240(13) -0.0085(11) -0.0047(11) -0.0016(10)
C41 0.0259(14) 0.0208(14) 0.0268(14) -0.0097(12) -0.0082(12) -0.0021(11)
C42 0.0325(15) 0.0254(15) 0.0230(14) -0.0107(12) -0.0094(12) -0.0027(12)
C43 0.0283(14) 0.0233(14) 0.0189(12) -0.0067(11) -0.0053(11) -0.0041(11)
C44 0.0222(13) 0.0206(13) 0.0225(13) -0.0081(11) -0.0041(11) -0.0044(10)
C45 0.0385(17) 0.0284(16) 0.0367(17) -0.0103(13) -0.0154(14) -0.0091(13)
C46 0.0428(15) 0.0354(14) 0.0187(12) -0.0067(11) -0.0071(11) -0.0092(12)
Rh1 0.01823(11) 0.01390(10) 0.01724(10) -0.00377(8) -0.00382(8) -0.00216(7)
P1 0.0230(4) 0.0180(3) 0.0222(3) -0.0059(3) -0.0086(3) 0.0007(3)
P2 0.0228(4) 0.0151(3) 0.0231(3) -0.0033(3) -0.0017(3) -0.0037(3)
B24 0.0184(14) 0.0163(14) 0.0170(13) -0.0055(11) -0.0012(11) -0.0057(11)

loop_
_atom_type_symbol
_atom_type_scat_dispersion_real
_atom_type_scat_dispersion_imag
_atom_type_scat_Cromer_Mann_a1
_atom_type_scat_Cromer_Mann_b1
_atom_type_scat_Cromer_Mann_a2
_atom_type_scat_Cromer_Mann_b2
_atom_type_scat_Cromer_Mann_a3
_atom_type_scat_Cromer_Mann_b3
_atom_type_scat_Cromer_Mann_a4
_atom_type_scat_Cromer_Mann_b4
_atom_type_scat_Cromer_Mann_c
_atom_type_scat_source
Rh -1.1178 0.9187 19.2957 0.7515 14.3501 8.2176 4.7343 25.8749 1.2892 98.6062 5.3280 'International Tables Vol C 4.2.6.8 and 6.1.1.4'
P 0.1023 0.0942 6.4345 1.9067 4.1791 27.1570 1.7800 0.5260 1.4908 68.1645 1.1149 'International Tables Vol C 4.2.6.8 and 6.1.1.4'
C 0.0033 0.0016 2.3100 20.8439 1.0200 10.2075 1.5886 0.5687 0.8650 51.6512 0.2156 'International Tables Vol C 4.2.6.8 and 6.1.1.4'
F 0.0171 0.0103 3.5392 10.2825 2.6412 4.2944 1.5170 0.2615 1.0243 26.1476 0.2776 'International Tables Vol C 4.2.6.8 and 6.1.1.4'
B 0.0013 0.0007 2.0545 23.2185 1.3326 1.0210 1.0979 60.3498 0.7068 0.1403 -0.1932 'International Tables Vol C 4.2.6.8 and 6.1.1.4'
H 0.0000 0.0000 0.4930 10.5109 0.3229 26.1257 0.1402 3.1424 0.0408 57.7998 0.0030 'International Tables Vol C 4.2.6.8 and 6.1.1.4'

loop_
_geom_angle_atom_site_label_1
_geom_angle_atom_site_label_2
_geom_angle_atom_site_label_3
_geom_angle
_geom_angle_publ_flag
C2 C1 P1 111.17(19) yes
C2 C1 H11 107.5 no
P1 C1 H11 109.4 no
C2 C1 H12 110.0 no
P1 C1 H12 109.5 no
H11 C1 H12 109.3 no
C1 C2 P2 111.17(18) yes
C1 C2 H21 109.3 no
P2 C2 H21 109.4 no
C1 C2 H22 109.1 no
P2 C2 H22 108.6 no
H21 C2 H22 109.3 no
C4 C3 C5 110.5(2) yes
C4 C3 P1 113.5(2) yes
C5 C3 P1 111.8(2) yes
C4 C3 H31 107.7 no
C5 C3 H31 107.9 no
P1 C3 H31 105.1 no
C3 C4 H41 111.5 no
C3 C4 H43 110.4 no
H41 C4 H43 108.3 no
C3 C4 H42 109.4 no
H41 C4 H42 107.7 no
H43 C4 H42 109.4 no
C3 C5 H52 111.3 no
C3 C5 H51 109.7 no
H52 C5 H51 107.3 no
C3 C5 H53 109.6 no
H52 C5 H53 109.1 no
H51 C5 H53 109.8 no
C7 C6 C8 110.1(2) yes
C7 C6 P1 114.4(2) yes
C8 C6 P1 111.32(19) yes
C7 C6 H61 108.1 no
C8 C6 H61 107.9 no
P1 C6 H61 104.6 no
C6 C7 H73 113.7 no
C6 C7 H71 108.4 no
H73 C7 H71 109.0 no
C6 C7 H72 109.6 no
H73 C7 H72 107.4 no
H71 C7 H72 108.6 no
C6 C8 H81 110.3 no
C6 C8 H82 109.4 no
H81 C8 H82 109.1 no
C6 C8 H83 110.2 no
H81 C8 H83 108.5 no
H82 C8 H83 109.2 no
C10 C9 C11 110.1(2) yes
C10 C9 P2 111.36(19) yes
C11 C9 P2 112.6(2) yes
C10 C9 H91 108.8 no
C11 C9 H91 106.9 no
P2 C9 H91 106.8 no
C9 C10 H102 110.8 no
C9 C10 H101 109.1 no
H102 C10 H101 109.6 no
C9 C10 H103 109.7 no
H102 C10 H103 108.0 no
H101 C10 H103 109.6 no
C9 C11 H111 110.7 no
C9 C11 H113 109.9 no
H111 C11 H113 109.4 no
C9 C11 H112 109.5 no
H111 C11 H112 108.4 no
H113 C11 H112 108.8 no
C13 C12 C14 111.1(2) yes
C13 C12 P2 111.4(2) yes
C14 C12 P2 113.1(2) yes
C13 C12 H121 107.9 no
C14 C12 H121 107.6 no
P2 C12 H121 105.4 no
C12 C13 H131 112.0 no
C12 C13 H132 109.4 no
H131 C13 H132 108.3 no
C12 C13 H133 109.6 no
H131 C13 H133 108.5 no
H132 C13 H133 108.9 no
C12 C14 H142 111.9 no
C12 C14 H143 110.4 no
H142 C14 H143 108.0 no
C12 C14 H141 109.7 no
H142 C14 H141 108.4 no
H143 C14 H141 108.3 no
C16 C15 C20 114.2(2) yes
C16 C15 Rh1 64.95(13) yes
C20 C15 Rh1 68.51(13) yes
C16 C15 B24 120.1(2) yes
C20 C15 B24 123.7(2) yes
Rh1 C15 B24 150.05(16) yes
C15 C16 C17 123.2(2) yes
C15 C16 Rh1 81.09(14) yes
C17 C16 Rh1 70.94(14) yes
C15 C16 H161 120.1 no
C17 C16 H161 116.3 no
Rh1 C16 H161 126.6 no
C16 C17 C18 120.5(2) yes
C16 C17 C21 120.4(2) yes
C18 C17 C21 118.3(2) yes
C16 C17 Rh1 73.14(14) yes
C18 C17 Rh1 75.06(15) yes
C21 C17 Rh1 132.65(17) yes
C17 C18 C19 117.2(2) yes
C17 C18 Rh1 69.90(14) yes
C19 C18 Rh1 71.05(14) yes
C17 C18 H181 121.6 no
C19 C18 H181 121.0 no
Rh1 C18 H181 126.1 no
C18 C19 C20 121.4(2) yes
C18 C19 C22 118.7(2) yes
C20 C19 C22 118.3(2) yes
C18 C19 Rh1 73.98(14) yes
C20 C19 Rh1 75.56(14) yes
C22 C19 Rh1 135.19(18) yes
C19 C20 C15 122.3(2) yes
C19 C20 Rh1 69.21(13) yes
C15 C20 Rh1 78.44(14) yes
C19 C20 H201 118.4 no
C15 C20 H201 119.2 no
Rh1 C20 H201 127.9 no
C17 C21 F2 112.4(2) yes
C17 C21 F3 110.3(2) yes
F2 C21 F3 106.8(2) yes
C17 C21 F1 112.9(2) yes
F2 C21 F1 106.9(2) yes
F3 C21 F1 107.1(2) yes
C19 C22 F5 109.5(2) yes
C19 C22 F4 112.9(2) yes
F5 C22 F4 106.7(2) yes
C19 C22 F6 113.3(2) yes
F5 C22 F6 106.6(2) yes
F4 C22 F6 107.4(2) yes
C24 C23 C28 115.6(2) yes
C24 C23 B24 120.9(2) yes
C28 C23 B24 123.1(2) yes
C23 C24 C25 122.3(2) yes
C23 C24 H241 118.7 no
C25 C24 H241 118.9 no
C24 C25 C26 121.1(2) yes
C24 C25 C29 117.8(2) yes
C26 C25 C29 121.0(2) yes
C25 C26 C27 117.8(2) yes
C25 C26 H261 121.1 no
C27 C26 H261 121.1 no
C26 C27 C28 120.9(2) yes
C26 C27 C30 117.6(2) yes
C28 C27 C30 121.5(2) yes
C23 C28 C27 122.3(2) yes
C23 C28 H281 119.0 no
C27 C28 H281 118.7 no
C25 C29 F9 112.1(2) yes
C25 C29 F8 112.9(2) yes
F9 C29 F8 106.6(2) yes
C25 C29 F7 112.7(2) yes
F9 C29 F7 105.4(2) yes
F8 C29 F7 106.7(2) yes
C27 C30 F10 112.3(2) yes
C27 C30 F11 111.9(2) yes
F10 C30 F11 105.4(2) yes
C27 C30 F12 113.4(2) yes
F10 C30 F12 106.3(2) yes
F11 C30 F12 106.9(2) yes
C32 C31 C36 115.3(2) yes
C32 C31 B24 121.5(2) yes
C36 C31 B24 122.9(2) yes
C31 C32 C33 122.2(2) yes
C31 C32 H321 119.4 no
C33 C32 H321 118.4 no
C32 C33 C34 121.4(2) yes
C32 C33 C37 120.7(2) yes
C34 C33 C37 117.9(2) yes
C33 C34 C35 117.5(2) yes
C33 C34 H341 121.3 no
C35 C34 H341 121.2 no
C34 C35 C36 120.9(2) yes
C34 C35 C38 119.8(2) yes
C36 C35 C38 119.3(2) yes
C31 C36 C35 122.5(2) yes
C31 C36 H361 118.9 no
C35 C36 H361 118.5 no
C33 C37 F14 112.9(2) yes
C33 C37 F15 112.6(2) yes
F14 C37 F15 105.3(2) yes
C33 C37 F13 113.6(2) yes
F14 C37 F13 105.8(2) yes
F15 C37 F13 105.9(2) yes
C35 C38 F18 113.2(2) yes
C35 C38 F17 112.1(2) yes
F18 C38 F17 105.3(2) yes
C35 C38 F16 113.3(2) yes
F18 C38 F16 105.7(2) yes
F17 C38 F16 106.7(2) yes
C40 C39 C44 115.0(2) yes
C40 C39 B24 122.9(2) yes
C44 C39 B24 122.1(2) yes
C39 C40 C41 122.3(2) yes
C39 C40 H401 120.1 no
C41 C40 H401 117.6 no
C40 C41 C42 121.0(3) yes
C40 C41 C45 120.8(3) yes
C42 C41 C45 118.2(2) yes
C41 C42 C43 118.0(2) yes
C41 C42 H421 121.2 no
C43 C42 H421 120.7 no
C42 C43 C44 120.7(2) yes
C42 C43 C46 121.79(17) yes
C44 C43 C46 117.37(17) yes
C39 C44 C43 122.9(2) yes
C39 C44 H441 119.7 no
C43 C44 H441 117.3 no
C41 C45 F21 112.1(2) yes
C41 C45 F20 112.6(2) yes
F21 C45 F20 106.0(2) yes
C41 C45 F19 113.4(2) yes
F21 C45 F19 106.0(2) yes
F20 C45 F19 106.1(2) yes
C43 C46 F24 112.78(5) yes
C43 C46 F23 112.79(5) yes
F24 C46 F23 105.95(5) yes
C43 C46 F22 112.77(5) yes
F24 C46 F22 105.95(5) yes
F23 C46 F22 106.00(5) yes
C43 C46 F123 112.79(5) yes
C43 C46 F122 112.76(5) yes
F123 C46 F122 105.94(5) yes
C43 C46 F124 112.81(5) yes
F123 C46 F124 105.99(5) yes
F122 C46 F124 105.96(5) yes
C19 Rh1 C16 73.27(9) yes
C19 Rh1 C17 62.62(9) yes
C16 Rh1 C17 35.92(8) yes
C19 Rh1 C18 34.97(9) yes
C16 Rh1 C18 63.20(8) yes
C17 Rh1 C18 35.04(9) yes
C19 Rh1 C20 35.22(8) yes
C16 Rh1 C20 60.60(8) yes
C17 Rh1 C20 73.13(8) yes
C18 Rh1 C20 62.63(8) yes
C19 Rh1 C15 61.54(8) yes
C16 Rh1 C15 33.96(8) yes
C17 Rh1 C15 62.49(8) yes
C18 Rh1 C15 73.21(8) yes
C20 Rh1 C15 33.06(8) yes
C19 Rh1 P1 163.92(7) yes
C16 Rh1 P1 103.29(6) yes
C17 Rh1 P1 105.14(7) yes
C18 Rh1 P1 129.25(7) yes
C20 Rh1 P1 155.68(6) yes
C19 Rh1 P2 102.97(7) yes
C16 Rh1 P2 165.30(6) yes
C17 Rh1 P2 154.52(6) yes
C18 Rh1 P2 121.73(6) yes
C20 Rh1 P2 107.97(6) yes
C15 Rh1 P1 123.99(6) yes
C15 Rh1 P2 131.64(6) yes
P1 Rh1 P2 84.14(3) yes
C3 P1 C6 103.63(13) yes
C3 P1 C1 100.58(13) yes
C6 P1 C1 104.62(13) yes
C3 P1 Rh1 119.81(9) yes
C6 P1 Rh1 114.67(9) yes
C1 P1 Rh1 111.63(10) yes
C12 P2 C9 103.46(13) yes
C12 P2 C2 104.04(13) yes
C9 P2 C2 102.40(13) yes
C12 P2 Rh1 116.87(9) yes
C9 P2 Rh1 117.11(9) yes
C2 P2 Rh1 111.22(10) yes
C15 B24 C23 103.70(19) yes
C15 B24 C39 112.1(2) yes
C23 B24 C39 111.6(2) yes
C15 B24 C31 112.5(2) yes
C23 B24 C31 108.1(2) yes
C39 B24 C31 108.71(19) yes

loop_
_geom_bond_atom_site_label_1
_geom_bond_atom_site_label_2
_geom_bond_distance
_geom_bond_publ_flag
F1 C21 1.334(3) yes
F2 C21 1.342(3) yes
F3 C21 1.336(3) yes
F4 C22 1.338(3) yes
F5 C22 1.343(3) yes
F6 C22 1.334(3) yes
F7 C29 1.334(3) yes
F8 C29 1.335(3) yes
F9 C29 1.338(3) yes
F10 C30 1.345(3) yes
F11 C30 1.337(3) yes
F12 C30 1.331(3) yes
F13 C37 1.337(3) yes
F14 C37 1.342(3) yes
F15 C37 1.338(3) yes
F16 C38 1.339(3) yes
F17 C38 1.342(3) yes
F18 C38 1.343(3) yes
F19 C45 1.332(4) yes
F20 C45 1.335(3) yes
F21 C45 1.340(3) yes
F22 C46 1.332(4) yes
F23 C46 1.333(4) yes
F24 C46 1.334(4) yes
F122 C46 1.335(5) yes
F123 C46 1.339(5) yes
F124 C46 1.329(5) yes
C1 C2 1.517(4) yes
C1 P1 1.840(3) yes
C1 H11 0.997 no
C1 H12 0.994 no
C2 P2 1.839(3) yes
C2 H21 0.994 no
C2 H22 0.987 no
C3 C4 1.531(4) yes
C3 C5 1.520(4) yes
C3 P1 1.852(3) yes
C3 H31 1.001 no
C4 H41 0.983 no
C4 H43 0.981 no
C4 H42 0.961 no
C5 H52 0.974 no
C5 H51 0.973 no
C5 H53 0.951 no
C6 C7 1.534(4) yes
C6 C8 1.537(4) yes
C6 P1 1.849(3) yes
C6 H61 1.005 no
C7 H73 0.970 no
C7 H71 0.980 no
C7 H72 0.966 no
C8 H81 0.978 no
C8 H82 0.966 no
C8 H83 0.994 no
C9 C10 1.527(4) yes
C9 C11 1.538(4) yes
C9 P2 1.848(3) yes
C9 H91 1.013 no
C10 H102 0.969 no
C10 H101 0.955 no
C10 H103 0.969 no
C11 H111 0.971 no
C11 H113 0.967 no
C11 H112 0.970 no
C12 C13 1.527(4) yes
C12 C14 1.518(4) yes
C12 P2 1.849(3) yes
C12 H121 1.000 no
C13 H131 0.980 no
C13 H132 0.979 no
C13 H133 0.966 no
C14 H142 0.978 no
C14 H143 0.955 no
C14 H141 0.977 no
C15 C16 1.428(4) yes
C15 C20 1.406(3) yes
C15 Rh1 2.525(2) yes
C15 B24 1.658(4) yes
C16 C17 1.419(3) yes
C16 Rh1 2.316(2) yes
C16 H161 0.991 no
C17 C18 1.398(4) yes
C17 C21 1.501(4) yes
C17 Rh1 2.287(2) yes
C18 C19 1.403(4) yes
C18 Rh1 2.353(2) yes
C18 H181 0.995 no
C19 C20 1.428(3) yes
C19 C22 1.506(4) yes
C19 Rh1 2.315(2) yes
C20 Rh1 2.398(2) yes
C20 H201 0.996 no
C23 C24 1.402(3) yes
C23 C28 1.401(3) yes
C23 B24 1.649(4) yes
C24 C25 1.391(4) yes
C24 H241 0.972 no
C25 C26 1.378(4) yes
C25 C29 1.497(4) yes
C26 C27 1.397(4) yes
C26 H261 0.966 no
C27 C28 1.387(4) yes
C27 C30 1.498(4) yes
C28 H281 0.960 no
C31 C32 1.402(3) yes
C31 C36 1.401(3) yes
C31 B24 1.646(4) yes
C32 C33 1.384(4) yes
C32 H321 0.962 no
C33 C34 1.390(4) yes
C33 C37 1.492(4) yes
C34 C35 1.384(4) yes
C34 H341 0.955 no
C35 C36 1.391(4) yes
C35 C38 1.495(4) yes
C36 H361 0.959 no
C39 C40 1.404(4) yes
C39 C44 1.401(4) yes
C39 B24 1.647(4) yes
C40 C41 1.394(4) yes
C40 H401 0.955 no
C41 C42 1.387(4) yes
C41 C45 1.494(4) yes
C42 C43 1.379(4) yes
C42 H421 0.959 no
C43 C44 1.391(3) yes
C43 C46 1.495(2) yes
C44 H441 0.969 no
Rh1 P1 2.2616(7) yes
Rh1 P2 2.2662(7) yes
